data_4067297
loop_
_publ_author_name
'Lennartson, Anders'
'Hedstr\"om, Anna'
'H\%akansson, Mikael'

_publ_section_title
;
 Toward Total Spontaneous Resolution ofsec-Butylzinc Complexes
;
_journal_issue 1
_journal_name_full Organometallics
_journal_page_first 177
_journal_paper_doi 10.1021/om9007828
_journal_volume 29
_journal_year 2010
_chemical_formula_moiety 'C20 H32 N2 Zn, 2(C7 H7)'
_chemical_formula_sum 'C27 H32 N2 Zn'
_chemical_formula_weight 449.92
_chemical_name_systematic 'bis(3-methylpyridine)-bis(s-butyl)-zinc toluene clathrate'
_space_group_IT_number 2
_symmetry_cell_setting triclinic
_symmetry_Int_Tables_number 2
_symmetry_space_group_name_Hall '-P 1'
_symmetry_space_group_name_H-M 'P -1'
_atom_sites_solution_hydrogens geom
_atom_sites_solution_primary direct
_atom_sites_solution_secondary difmap
_cell_angle_alpha 71.019(12)
_cell_angle_beta 72.879(13)
_cell_angle_gamma 85.313(16)
_cell_formula_units_Z 2
_cell_length_a 10.787(7)
_cell_length_b 11.093(8)
_cell_length_c 11.889(2)
_cell_measurement_reflns_used 7844
_cell_measurement_temperature 100(2)
_cell_measurement_theta_max 25.00
_cell_measurement_theta_min 1.89
_cell_volume 1285.5(13)
_computing_cell_refinement 'CrystalClear(Rigaku, 2000)'
_computing_data_collection 'CrystalClear(Rigaku, 2000)'
_computing_data_reduction 'CrystalClear(Rigaku, 2000)'
_computing_molecular_graphics 'ORTEP-3 and PLUTON'
_computing_publication_material SHELXL-97
_computing_structure_refinement SHELXL-97
_computing_structure_solution SIR92
_diffrn_ambient_temperature 100(2)
_diffrn_detector_area_resol_mean 105
_diffrn_measured_fraction_theta_full 0.887
_diffrn_measured_fraction_theta_max 0.887
_diffrn_measurement_device_type 'Rigaku R-AXIS IIC image-plate system'
_diffrn_measurement_method \f
_diffrn_radiation_monochromator graphite
_diffrn_radiation_probe x-ray
_diffrn_radiation_type MoK\a
_diffrn_radiation_wavelength 0.71073
_diffrn_reflns_av_R_equivalents 0.0564
_diffrn_reflns_av_sigmaI/netI 0.0550
_diffrn_reflns_limit_h_max 12
_diffrn_reflns_limit_h_min -12
_diffrn_reflns_limit_k_max 13
_diffrn_reflns_limit_k_min -13
_diffrn_reflns_limit_l_max 14
_diffrn_reflns_limit_l_min -13
_diffrn_reflns_number 7844
_diffrn_reflns_theta_full 25.00
_diffrn_reflns_theta_max 25.00
_diffrn_reflns_theta_min 1.89
_diffrn_source 'rotating anode X-ray tube'
_diffrn_source_type RU-H3R
_diffrn_standards_decay_% 0
_diffrn_standards_interval_count 0
_diffrn_standards_interval_time 0
_diffrn_standards_number 0
_exptl_absorpt_coefficient_mu 0.969
_exptl_absorpt_correction_T_max 0.824
_exptl_absorpt_correction_T_min 0.547
_exptl_absorpt_correction_type multi-scan
_exptl_absorpt_process_details '(CrystalClear; Rigaku, 2000)'
_exptl_crystal_colour yellow
_exptl_crystal_density_diffrn 1.162
_exptl_crystal_density_method 'not measured'
_exptl_crystal_description block
_exptl_crystal_F_000 476
_exptl_crystal_size_max 0.4
_exptl_crystal_size_mid 0.2
_exptl_crystal_size_min 0.2
_refine_diff_density_max 1.109
_refine_diff_density_min -0.687
_refine_diff_density_rms 0.081
_refine_ls_extinction_method none
_refine_ls_goodness_of_fit_ref 1.089
_refine_ls_hydrogen_treatment constr
_refine_ls_matrix_type full
_refine_ls_number_parameters 254
_refine_ls_number_reflns 4014
_refine_ls_number_restraints 0
_refine_ls_restrained_S_all 1.089
_refine_ls_R_factor_all 0.0512
_refine_ls_R_factor_gt 0.0498
_refine_ls_shift/su_max 0.000
_refine_ls_shift/su_mean 0.000
_refine_ls_structure_factor_coef Fsqd
_refine_ls_weighting_details 'calc w=1/[\s^2^(Fo^2^)+(0.0512P)^2^+2.9045P] where P=(Fo^2^+2Fc^2^)/3'
_refine_ls_weighting_scheme calc
_refine_ls_wR_factor_gt 0.1308
_refine_ls_wR_factor_ref 0.1316
_reflns_number_gt 3849
_reflns_number_total 4014
_reflns_threshold_expression >2sigma(I)
_cod_data_source_file om9007828_si_001.cif
_cod_data_source_block seven
_cod_database_code 4067297

loop_
_symmetry_equiv_pos_as_xyz
'x, y, z'
'-x, -y, -z'

loop_
_atom_site_label
_atom_site_type_symbol
_atom_site_fract_x
_atom_site_fract_y
_atom_site_fract_z
_atom_site_U_iso_or_equiv
_atom_site_adp_type
_atom_site_occupancy
_atom_site_symmetry_multiplicity
_atom_site_calc_flag
_atom_site_refinement_flags
C1 C 0.0595(3) 0.9673(3) 0.1822(3) 0.0208(7) Uani 1 1 d .
H1A H 0.1444 0.9892 0.1251 0.031 Uiso 1 1 calc R
H1B H 0.0294 0.8899 0.1787 0.031 Uiso 1 1 calc R
H1C H 0.0632 0.9555 0.2648 0.031 Uiso 1 1 calc R
C2 C -0.0346(3) 1.0756(3) 0.1469(3) 0.0186(7) Uani 1 1 d .
H2 H -0.0388 1.0842 0.0634 0.022 Uiso 1 1 calc R
C3 C 0.0195(4) 1.2007(3) 0.1424(3) 0.0236(7) Uani 1 1 d .
H3A H 0.0185 1.1960 0.2256 0.028 Uiso 1 1 calc R
H3B H 0.1090 1.2115 0.0915 0.028 Uiso 1 1 calc R
C4 C -0.0570(4) 1.3166(4) 0.0905(4) 0.0352(9) Uani 1 1 d .
H4A H -0.0565 1.3219 0.0082 0.053 Uiso 1 1 calc R
H4B H -0.0178 1.3924 0.0880 0.053 Uiso 1 1 calc R
H4C H -0.1448 1.3084 0.1427 0.053 Uiso 1 1 calc R
C5 C -0.1657(4) 0.9281(4) 0.5491(3) 0.0273(8) Uani 1 1 d .
H5A H -0.2358 0.8690 0.6003 0.041 Uiso 1 1 calc R
H5B H -0.1070 0.9288 0.5959 0.041 Uiso 1 1 calc R
H5C H -0.1204 0.9026 0.4781 0.041 Uiso 1 1 calc R
C6 C -0.2191(3) 1.0599(3) 0.5068(3) 0.0226(7) Uani 1 1 d .
H6A H -0.1474 1.1197 0.4594 0.027 Uiso 1 1 calc R
H6B H -0.2654 1.0845 0.5791 0.027 Uiso 1 1 calc R
C7 C -0.3108(3) 1.0700(3) 0.4271(3) 0.0182(7) Uani 1 1 d .
H7 H -0.3791 1.0047 0.4738 0.022 Uiso 1 1 calc R
C8 C -0.3754(4) 1.2009(3) 0.4053(3) 0.0261(8) Uani 1 1 d .
H8A H -0.4154 1.2147 0.4836 0.039 Uiso 1 1 calc R
H8B H -0.4400 1.2036 0.3637 0.039 Uiso 1 1 calc R
H8C H -0.3110 1.2663 0.3549 0.039 Uiso 1 1 calc R
C9 C -0.3289(3) 1.1534(3) 0.0341(3) 0.0173(7) Uani 1 1 d .
H9 H -0.2428 1.1789 -0.0064 0.021 Uiso 1 1 calc R
C10 C -0.4169(3) 1.1837(3) -0.0351(3) 0.0188(7) Uani 1 1 d .
C11 C -0.5452(3) 1.1450(3) 0.0272(3) 0.0221(7) Uani 1 1 d .
H11 H -0.6075 1.1628 -0.0157 0.027 Uiso 1 1 calc R
C12 C -0.5800(3) 1.0797(3) 0.1534(3) 0.0231(7) Uani 1 1 d .
H12 H -0.6656 1.0540 0.1961 0.028 Uiso 1 1 calc R
C13 C -0.4855(3) 1.0537(3) 0.2144(3) 0.0192(7) Uani 1 1 d .
H13 H -0.5090 1.0097 0.2990 0.023 Uiso 1 1 calc R
C14 C -0.3746(4) 1.2564(4) -0.1722(3) 0.0282(8) Uani 1 1 d .
H14A H -0.3740 1.3462 -0.1838 0.042 Uiso 1 1 calc R
H14B H -0.4340 1.2385 -0.2112 0.042 Uiso 1 1 calc R
H14C H -0.2891 1.2309 -0.2086 0.042 Uiso 1 1 calc R
C15 C -0.2938(3) 0.7461(3) 0.3953(3) 0.0171(7) Uani 1 1 d .
H15 H -0.3140 0.7715 0.4658 0.021 Uiso 1 1 calc R
C16 C -0.3117(3) 0.6182(3) 0.4117(3) 0.0190(7) Uani 1 1 d .
C17 C -0.2841(3) 0.5826(3) 0.3051(3) 0.0227(7) Uani 1 1 d .
H17 H -0.2969 0.4986 0.3113 0.027 Uiso 1 1 calc R
C18 C -0.2372(4) 0.6730(3) 0.1896(3) 0.0241(7) Uani 1 1 d .
H18 H -0.2176 0.6501 0.1177 0.029 Uiso 1 1 calc R
C19 C -0.2202(3) 0.7977(3) 0.1829(3) 0.0186(7) Uani 1 1 d .
H19 H -0.1874 0.8579 0.1055 0.022 Uiso 1 1 calc R
C20 C -0.3550(4) 0.5230(3) 0.5405(3) 0.0276(8) Uani 1 1 d .
H20A H -0.3795 0.4441 0.5354 0.041 Uiso 1 1 calc R
H20B H -0.4280 0.5560 0.5902 0.041 Uiso 1 1 calc R
H20C H -0.2851 0.5085 0.5778 0.041 Uiso 1 1 calc R
C21 C 0.5403(5) 0.4440(5) 0.0869(5) 0.0534(12) Uiso 1 1 d .
C22 C 0.6685(13) 0.5071(13) -0.0096(12) 0.071(3) Uiso 0.50 1 d P
C23 C 0.6903(8) 0.5709(8) -0.1114(7) 0.087(2) Uiso 1 1 d .
C24 C 0.4195(12) 0.3908(12) 0.1637(10) 0.062(3) Uiso 0.50 1 d P
C25 C 0.5654(10) 0.5148(10) -0.0294(8) 0.044(2) Uiso 0.50 1 d P
C26 C -0.0061(9) 0.4075(9) 0.3688(8) 0.101(2) Uiso 1 1 d .
C27 C 0.0244(6) 0.6014(6) 0.4184(5) 0.0598(14) Uiso 1 1 d .
C28 C 0.0251(10) 0.5541(10) 0.3520(9) 0.050(2) Uiso 0.50 1 d P
C29 C 0.0261(11) 0.6467(11) 0.4816(10) 0.059(3) Uiso 0.50 1 d P
C30 C 0.0045(9) 0.5420(9) 0.5596(8) 0.0397(19) Uiso 0.50 1 d P
N1 N -0.3602(3) 1.0895(3) 0.1562(2) 0.0169(6) Uani 1 1 d .
N2 N -0.2493(3) 0.8350(3) 0.2847(2) 0.0165(6) Uani 1 1 d .
Zn1 Zn -0.21724(3) 1.03679(3) 0.26439(3) 0.01392(16) Uani 1 1 d .

loop_
_atom_site_aniso_label
_atom_site_aniso_U_11
_atom_site_aniso_U_22
_atom_site_aniso_U_33
_atom_site_aniso_U_23
_atom_site_aniso_U_13
_atom_site_aniso_U_12
C1 0.0163(16) 0.0256(17) 0.0215(15) -0.0099(13) -0.0037(13) -0.0014(15)
C2 0.0171(16) 0.0259(17) 0.0129(14) -0.0054(12) -0.0030(12) -0.0073(15)
C3 0.0248(18) 0.0234(18) 0.0189(15) -0.0019(13) -0.0033(13) -0.0100(16)
C4 0.037(2) 0.0238(19) 0.036(2) 0.0015(15) -0.0075(17) -0.0068(19)
C5 0.0258(19) 0.037(2) 0.0237(17) -0.0113(15) -0.0122(14) 0.0023(17)
C6 0.0215(17) 0.0292(18) 0.0175(15) -0.0091(13) -0.0019(13) -0.0082(16)
C7 0.0182(16) 0.0194(16) 0.0157(14) -0.0064(12) -0.0001(12) -0.0068(14)
C8 0.0268(19) 0.0248(18) 0.0268(17) -0.0113(14) -0.0048(15) 0.0021(16)
C9 0.0187(16) 0.0155(15) 0.0157(14) -0.0054(12) -0.0011(12) -0.0017(14)
C10 0.0267(18) 0.0152(15) 0.0164(15) -0.0071(12) -0.0070(13) 0.0021(15)
C11 0.0236(18) 0.0264(18) 0.0231(16) -0.0119(14) -0.0128(14) 0.0036(16)
C12 0.0174(17) 0.0294(19) 0.0235(16) -0.0105(14) -0.0043(13) -0.0023(15)
C13 0.0176(16) 0.0237(17) 0.0154(14) -0.0052(12) -0.0036(12) -0.0032(15)
C14 0.039(2) 0.0263(18) 0.0181(16) -0.0032(14) -0.0101(15) 0.0003(18)
C15 0.0138(15) 0.0213(16) 0.0151(14) -0.0036(12) -0.0038(12) -0.0030(14)
C16 0.0130(15) 0.0190(16) 0.0213(15) -0.0007(13) -0.0052(12) -0.0028(14)
C17 0.0222(18) 0.0151(16) 0.0306(17) -0.0068(13) -0.0064(14) -0.0040(15)
C18 0.0287(19) 0.0241(18) 0.0213(16) -0.0112(13) -0.0041(14) -0.0038(16)
C19 0.0198(17) 0.0192(16) 0.0150(14) -0.0035(12) -0.0031(12) -0.0049(14)
C20 0.028(2) 0.0243(18) 0.0228(17) 0.0036(14) -0.0066(14) -0.0069(17)
N1 0.0168(14) 0.0174(13) 0.0159(12) -0.0046(10) -0.0044(10) -0.0005(12)
N2 0.0153(13) 0.0166(13) 0.0167(12) -0.0037(10) -0.0042(10) -0.0027(12)
Zn1 0.0134(2) 0.0157(2) 0.0111(2) -0.00304(14) -0.00136(14) -0.00404(16)

loop_
_atom_type_symbol
_atom_type_description
_atom_type_scat_dispersion_real
_atom_type_scat_dispersion_imag
_atom_type_scat_source
C C 0.0033 0.0016 'International Tables Vol C Tables 4.2.6.8 and 6.1.1.4'
H H 0.0000 0.0000 'International Tables Vol C Tables 4.2.6.8 and 6.1.1.4'
N N 0.0061 0.0033 'International Tables Vol C Tables 4.2.6.8 and 6.1.1.4'
Zn Zn 0.2839 1.4301 'International Tables Vol C Tables 4.2.6.8 and 6.1.1.4'

loop_
_geom_angle_atom_site_label_1
_geom_angle_atom_site_label_2
_geom_angle_atom_site_label_3
_geom_angle
_geom_angle_site_symmetry_1
_geom_angle_site_symmetry_3
C3 C2 C1 109.2(3) . .
C3 C2 Zn1 111.8(2) . .
C1 C2 Zn1 111.9(2) . .
C4 C3 C2 113.0(3) . .
C5 C6 C7 113.5(3) . .
C6 C7 C8 109.5(3) . .
C6 C7 Zn1 111.7(2) . .
C8 C7 Zn1 111.7(2) . .
N1 C9 C10 124.1(3) . .
C9 C10 C11 117.1(3) . .
C9 C10 C14 121.1(3) . .
C11 C10 C14 121.8(3) . .
C12 C11 C10 119.8(3) . .
C13 C12 C11 118.9(3) . .
N1 C13 C12 122.5(3) . .
N2 C15 C16 124.3(3) . .
C15 C16 C17 117.0(3) . .
C15 C16 C20 120.6(3) . .
C17 C16 C20 122.4(3) . .
C18 C17 C16 119.8(3) . .
C19 C18 C17 119.0(3) . .
N2 C19 C18 122.3(3) . .
C25 C21 C24 125.9(8) . .
C25 C21 C25 59.9(7) . 2_665
C24 C21 C25 66.3(6) . 2_665
C25 C21 C22 48.3(7) . .
C24 C21 C22 174.2(8) . .
C25 C21 C22 108.0(7) 2_665 .
C23 C22 C25 76.8(10) . .
C23 C22 C21 131.7(12) . .
C25 C22 C21 54.9(7) . .
C22 C23 C25 52.9(8) . .
C22 C23 C24 117.7(10) . 2_665
C25 C23 C24 64.9(7) . 2_665
C21 C24 C23 116.1(9) . 2_665
C21 C24 C25 58.9(6) . 2_665
C23 C24 C25 57.3(6) 2_665 2_665
C22 C25 C21 76.8(9) . .
C22 C25 C25 142.1(13) . 2_665
C21 C25 C25 65.7(7) . 2_665
C22 C25 C23 50.3(8) . .
C21 C25 C23 127.0(8) . .
C25 C25 C23 166.2(12) 2_665 .
C22 C25 C21 162.4(11) . 2_665
C21 C25 C21 120.1(7) . 2_665
C25 C25 C21 54.4(7) 2_665 2_665
C23 C25 C21 112.6(7) . 2_665
C22 C25 C24 108.0(10) . 2_665
C21 C25 C24 173.0(10) . 2_665
C25 C25 C24 109.0(11) 2_665 2_665
C23 C25 C24 57.8(6) . 2_665
C21 C25 C24 54.8(6) 2_665 2_665
C30 C26 C28 48.2(6) 2_566 .
C30 C26 C29 48.0(7) 2_566 2_566
C28 C26 C29 96.1(7) . 2_566
C29 C27 C28 178.6(11) . .
C29 C27 C30 51.7(8) . .
C28 C27 C30 128.4(8) . .
C29 C27 C30 129.7(8) . 2_566
C28 C27 C30 50.6(7) . 2_566
C30 C27 C30 78.0(6) . 2_566
C27 C28 C30 86.1(8) . 2_566
C27 C28 C26 131.9(9) . .
C30 C28 C26 45.7(6) 2_566 .
C27 C29 C30 86.3(10) . .
C27 C29 C26 131.7(11) . 2_566
C30 C29 C26 45.4(6) . 2_566
C26 C30 C28 86.1(9) 2_566 2_566
C26 C30 C29 86.6(9) 2_566 .
C28 C30 C29 171.6(12) 2_566 .
C26 C30 C27 128.6(9) 2_566 .
C28 C30 C27 145.1(9) 2_566 .
C26 C30 C27 129.4(8) 2_566 2_566
C29 C30 C27 143.9(9) . 2_566
C27 C30 C27 102.0(6) . 2_566
C26 C30 C30 178.0(11) 2_566 2_566
C28 C30 C30 93.7(9) 2_566 2_566
C29 C30 C30 93.5(8) . 2_566
C27 C30 C30 51.5(4) . 2_566
C27 C30 C30 50.5(5) 2_566 2_566
C9 N1 C13 117.6(3) . .
C9 N1 Zn1 123.6(2) . .
C13 N1 Zn1 118.8(2) . .
C15 N2 C19 117.7(3) . .
C15 N2 Zn1 122.7(2) . .
C19 N2 Zn1 119.6(2) . .
C2 Zn1 C7 133.74(13) . .
C2 Zn1 N1 109.51(12) . .
C7 Zn1 N1 104.05(12) . .
C2 Zn1 N2 103.10(12) . .
C7 Zn1 N2 109.15(11) . .
N1 Zn1 N2 87.86(10) . .

loop_
_geom_bond_atom_site_label_1
_geom_bond_atom_site_label_2
_geom_bond_distance
_geom_bond_site_symmetry_2
C1 C2 1.540(5) .
C2 C3 1.528(5) .
C2 Zn1 2.035(3) .
C3 C4 1.524(6) .
C5 C6 1.510(5) .
C6 C7 1.533(5) .
C7 C8 1.535(5) .
C7 Zn1 2.037(3) .
C9 N1 1.343(4) .
C9 C10 1.386(5) .
C10 C11 1.392(5) .
C10 C14 1.510(4) .
C11 C12 1.386(5) .
C12 C13 1.378(5) .
C13 N1 1.350(4) .
C15 N2 1.340(4) .
C15 C16 1.389(5) .
C16 C17 1.390(5) .
C16 C20 1.512(4) .
C17 C18 1.388(5) .
C18 C19 1.384(5) .
C19 N2 1.348(4) .
C21 C25 1.308(11) .
C21 C24 1.398(13) .
C21 C25 1.466(11) 2_665
C21 C22 1.556(14) .
C22 C23 1.150(14) .
C22 C25 1.194(16) .
C23 C25 1.456(12) .
C23 C24 1.465(14) 2_665
C24 C23 1.465(14) 2_665
C24 C25 1.568(15) 2_665
C25 C25 1.391(19) 2_665
C25 C21 1.466(11) 2_665
C25 C24 1.568(15) 2_665
C26 C30 1.166(11) 2_566
C26 C28 1.624(14) .
C26 C29 1.634(14) 2_566
C27 C29 1.037(12) .
C27 C28 1.078(11) .
C27 C30 1.546(10) .
C27 C30 1.568(11) 2_566
C28 C30 1.213(13) 2_566
C29 C30 1.216(15) .
C29 C26 1.634(14) 2_566
C30 C26 1.166(11) 2_566
C30 C28 1.213(14) 2_566
C30 C27 1.568(11) 2_566
N1 Zn1 2.215(3) .
N2 Zn1 2.216(3) .
